data_4311579
loop_
_publ_author_name
'Horst Brombacher'
'Heinrich Vahrenkamp'

_publ_section_title
;
 Pyrazolylborate-Zinc Alkoxide Complexes. 1. Basic Properties,
 Methylations, and Heterocumulene Insertions
;
_journal_name_full 'Inorganic Chemistry'
_journal_page_first 6042
_journal_page_last 6049
_journal_paper_doi 10.1021/ic049179v
_journal_volume 43
_journal_year 2004
_chemical_formula_sum 'C33 H33 B N6 O S2 Zn'
_chemical_formula_weight 669.95
_chemical_melting_point 164
_chemical_name_common Tp(Ph,Me)ZnSC(S)OEt
_chemical_name_systematic
; 
Hydrotris(3-phenyl-5-methyl-pyrazol-1-yl)borato-zink-(O-ethyl)-dithiocarbonat
;
_space_group_IT_number 14
_symmetry_cell_setting monoclinic
_symmetry_space_group_name_Hall '-P 2yn'
_symmetry_space_group_name_H-M 'P 1 21/n 1'
_atom_sites_solution_hydrogens geom
_atom_sites_solution_primary Patterson
_atom_sites_solution_secondary difmap
_audit_creation_method SHELXL-97
_cell_angle_alpha 90.00
_cell_angle_beta 94.959(5)
_cell_angle_gamma 90.00
_cell_formula_units_Z 4
_cell_length_a 9.526(2)
_cell_length_b 18.106(5)
_cell_length_c 18.990(5)
_cell_measurement_temperature 569(2)
_cell_volume 3263.1(14)
_computing_cell_refinement 'Bruker SMART'
_computing_data_collection 'Bruker SMART'
_computing_data_reduction 'Bruker SHELXTL'
_computing_molecular_graphics 'Bruker SHELXTL'
_computing_publication_material 'Bruker SHELXTL'
_computing_structure_refinement 'SHELXL-97 (Sheldrick, 1997)'
_computing_structure_solution 'SHELXS-97 (Sheldrick, 1990)'
_diffrn_ambient_temperature 569(2)
_diffrn_measured_fraction_theta_full 0.963
_diffrn_measured_fraction_theta_max 0.963
_diffrn_measurement_device_type 'CCD area detector'
_diffrn_measurement_method 'phi and omega scans'
_diffrn_radiation_monochromator graphite
_diffrn_radiation_source 'fine-focus sealed tube'
_diffrn_radiation_type MoK\a
_diffrn_radiation_wavelength 0.71073
_diffrn_reflns_av_R_equivalents 0.1002
_diffrn_reflns_av_sigmaI/netI 0.1151
_diffrn_reflns_limit_h_max 12
_diffrn_reflns_limit_h_min -12
_diffrn_reflns_limit_k_max 24
_diffrn_reflns_limit_k_min -23
_diffrn_reflns_limit_l_max 24
_diffrn_reflns_limit_l_min -24
_diffrn_reflns_number 29549
_diffrn_reflns_theta_full 28.46
_diffrn_reflns_theta_max 28.46
_diffrn_reflns_theta_min 1.56
_exptl_absorpt_coefficient_mu 0.917
_exptl_absorpt_correction_type SADABS
_exptl_crystal_colour colourless
_exptl_crystal_density_diffrn 1.364
_exptl_crystal_density_method 'not measured'
_exptl_crystal_description isometric
_exptl_crystal_F_000 1392
_exptl_crystal_size_max 0.07
_exptl_crystal_size_mid 0.09
_exptl_crystal_size_min 0.12
_refine_diff_density_max 0.473
_refine_diff_density_min -0.836
_refine_diff_density_rms 0.089
_refine_ls_extinction_method none
_refine_ls_goodness_of_fit_ref 0.979
_refine_ls_hydrogen_treatment mixed
_refine_ls_matrix_type full
_refine_ls_number_parameters 397
_refine_ls_number_reflns 7947
_refine_ls_number_restraints 0
_refine_ls_restrained_S_all 0.979
_refine_ls_R_factor_all 0.1793
_refine_ls_R_factor_gt 0.0663
_refine_ls_shift/su_max 0.001
_refine_ls_shift/su_mean 0.000
_refine_ls_structure_factor_coef Fsqd
_refine_ls_weighting_details 'calc w=1/[\s^2^(Fo^2^)+(0.1126P)^2^+0.0000P] where P=(Fo^2^+2Fc^2^)/3'
_refine_ls_weighting_scheme calc
_refine_ls_wR_factor_gt 0.1698
_refine_ls_wR_factor_ref 0.2357
_reflns_number_gt 3234
_reflns_number_total 7947
_reflns_threshold_expression >2sigma(I)
_cod_data_source_file ic049179vsi20040706_092342_3.cif
_cod_data_source_block test16
_cod_depositor_comments
;
The following automatic conversions were performed:
'_symmetry_cell_setting' value 'Monoclinic' changed to 'monoclinic'
according to '/home/saulius/struct/CIF-dictionaries/cif_core.dic'
dictionary named 'cif_core.dic' version 2.4.1 from 2010-06-29.

Automatic conversion script
Id: cif_fix_enum 1527 2010-12-29 10:47:43Z saulius 
;
_cod_original_cell_volume 3263.2(14)
_cod_database_code 4311579

loop_
_symmetry_equiv_pos_as_xyz
'x, y, z'
'-x+1/2, y+1/2, -z+1/2'
'-x, -y, -z'
'x-1/2, -y-1/2, z-1/2'

loop_
_atom_site_label
_atom_site_type_symbol
_atom_site_fract_x
_atom_site_fract_y
_atom_site_fract_z
_atom_site_U_iso_or_equiv
_atom_site_adp_type
_atom_site_occupancy
_atom_site_symmetry_multiplicity
_atom_site_calc_flag
_atom_site_refinement_flags
_atom_site_disorder_assembly
_atom_site_disorder_group
Zn1 Zn 0.95311(6) 0.28635(4) 0.58547(3) 0.0454(2) Uani 1 1 d . . .
N1 N 0.9520(5) 0.2308(2) 0.6793(2) 0.0457(11) Uani 1 1 d . . .
N2 N 0.7383(5) 0.2919(2) 0.5690(2) 0.0460(11) Uani 1 1 d . . .
N3 N 0.9631(4) 0.3869(2) 0.6367(2) 0.0458(11) Uani 1 1 d . . .
N4 N 0.8463(5) 0.2554(3) 0.7184(2) 0.0486(11) Uani 1 1 d . . .
N5 N 0.6776(4) 0.3157(3) 0.6276(2) 0.0494(11) Uani 1 1 d . . .
N6 N 0.8731(5) 0.3906(2) 0.6882(2) 0.0470(11) Uani 1 1 d . . .
S1 S 1.10703(16) 0.26188(9) 0.50435(8) 0.0547(4) Uani 1 1 d . . .
S2 S 1.1214(3) 0.11757(12) 0.43233(12) 0.1046(8) Uani 1 1 d . . .
O1 O 0.9414(4) 0.1562(2) 0.52332(19) 0.0545(10) Uani 1 1 d . . .
B1 B 0.7662(7) 0.3278(4) 0.6980(3) 0.0521(17) Uani 1 1 d . . .
H1 H 0.7049 0.3413 0.7349 0.062 Uiso 1 1 calc R . .
C1 C 0.8280(7) 0.2064(3) 0.7700(3) 0.0580(16) Uani 1 1 d . . .
C2 C 0.9226(7) 0.1515(3) 0.7640(3) 0.0638(17) Uani 1 1 d . . .
H2A H 0.9338 0.1100 0.7928 0.077 Uiso 1 1 calc R . .
C3 C 0.9994(6) 0.1679(3) 0.7079(3) 0.0516(14) Uani 1 1 d . . .
C4 C 0.7156(9) 0.2157(4) 0.8199(4) 0.095(3) Uani 1 1 d . . .
H4A H 0.6664 0.2613 0.8099 0.142 Uiso 1 1 calc R . .
H4B H 0.7580 0.2165 0.8677 0.142 Uiso 1 1 calc R . .
H4C H 0.6503 0.1753 0.8143 0.142 Uiso 1 1 calc R . .
C5 C 1.1157(6) 0.1267(3) 0.6820(3) 0.0556(15) Uani 1 1 d . . .
C6 C 1.1162(8) 0.0504(4) 0.6839(4) 0.0717(19) Uani 1 1 d . . .
H6A H 1.0425 0.0254 0.7025 0.086 Uiso 1 1 calc R . .
C7 C 1.2237(9) 0.0115(5) 0.6590(4) 0.091(2) Uani 1 1 d . . .
H7A H 1.2213 -0.0398 0.6601 0.109 Uiso 1 1 calc R . .
C8 C 1.3337(9) 0.0458(5) 0.6327(4) 0.095(3) Uani 1 1 d . . .
H8A H 1.4056 0.0182 0.6154 0.114 Uiso 1 1 calc R . .
C9 C 1.3388(8) 0.1213(5) 0.6316(4) 0.089(2) Uani 1 1 d . . .
H9A H 1.4147 0.1453 0.6141 0.107 Uiso 1 1 calc R . .
C10 C 1.2310(7) 0.1616(4) 0.6565(3) 0.0696(18) Uani 1 1 d . . .
H10A H 1.2354 0.2129 0.6563 0.084 Uiso 1 1 calc R . .
C11 C 0.5355(6) 0.3195(3) 0.6127(3) 0.0564(15) Uani 1 1 d . . .
C12 C 0.5041(6) 0.2970(4) 0.5453(3) 0.0610(16) Uani 1 1 d . . .
H12A H 0.4149 0.2935 0.5214 0.073 Uiso 1 1 calc R . .
C13 C 0.6315(6) 0.2801(3) 0.5188(3) 0.0494(14) Uani 1 1 d . . .
C14 C 0.4394(7) 0.3472(4) 0.6663(4) 0.082(2) Uani 1 1 d . . .
H14A H 0.4943 0.3589 0.7097 0.123 Uiso 1 1 calc R . .
H14B H 0.3720 0.3095 0.6750 0.123 Uiso 1 1 calc R . .
H14C H 0.3908 0.3906 0.6484 0.123 Uiso 1 1 calc R . .
C15 C 0.6528(6) 0.2524(3) 0.4477(3) 0.0522(14) Uani 1 1 d . . .
C16 C 0.5559(7) 0.2023(4) 0.4171(4) 0.073(2) Uani 1 1 d . . .
H16A H 0.4801 0.1871 0.4413 0.087 Uiso 1 1 calc R . .
C17 C 0.5730(10) 0.1748(4) 0.3499(4) 0.089(2) Uani 1 1 d . . .
H17A H 0.5076 0.1415 0.3290 0.106 Uiso 1 1 calc R . .
C18 C 0.6843(10) 0.1961(5) 0.3145(4) 0.092(3) Uani 1 1 d . . .
H18A H 0.6951 0.1768 0.2698 0.111 Uiso 1 1 calc R . .
C19 C 0.7806(8) 0.2457(5) 0.3442(4) 0.080(2) Uani 1 1 d . . .
H19A H 0.8563 0.2605 0.3197 0.096 Uiso 1 1 calc R . .
C20 C 0.7644(7) 0.2734(4) 0.4104(3) 0.0675(18) Uani 1 1 d . . .
H20A H 0.8299 0.3070 0.4305 0.081 Uiso 1 1 calc R . .
C21 C 0.8877(6) 0.4553(3) 0.7231(3) 0.0544(15) Uani 1 1 d . . .
C22 C 0.9923(7) 0.4935(3) 0.6939(3) 0.0605(16) Uani 1 1 d . . .
H22A H 1.0273 0.5397 0.7078 0.073 Uiso 1 1 calc R . .
C23 C 1.0361(6) 0.4507(3) 0.6398(3) 0.0508(14) Uani 1 1 d . . .
C24 C 0.8011(7) 0.4778(4) 0.7808(3) 0.0753(19) Uani 1 1 d . . .
H24A H 0.7356 0.4392 0.7892 0.113 Uiso 1 1 calc R . .
H24B H 0.7504 0.5221 0.7674 0.113 Uiso 1 1 calc R . .
H24C H 0.8614 0.4866 0.8232 0.113 Uiso 1 1 calc R . .
C25 C 1.1398(6) 0.4702(3) 0.5899(3) 0.0494(14) Uani 1 1 d . . .
C26 C 1.1280(6) 0.4453(3) 0.5215(3) 0.0575(15) Uani 1 1 d . . .
H26A H 1.0566 0.4123 0.5070 0.069 Uiso 1 1 calc R . .
C27 C 1.2207(7) 0.4686(4) 0.4736(4) 0.0669(18) Uani 1 1 d . . .
H27A H 1.2127 0.4500 0.4278 0.080 Uiso 1 1 calc R . .
C28 C 1.3234(7) 0.5186(4) 0.4935(5) 0.078(2) Uani 1 1 d . . .
H28A H 1.3837 0.5354 0.4610 0.094 Uiso 1 1 calc R . .
C29 C 1.3369(7) 0.5438(4) 0.5619(4) 0.082(2) Uani 1 1 d . . .
H29A H 1.4079 0.5773 0.5758 0.098 Uiso 1 1 calc R . .
C30 C 1.2476(7) 0.5203(4) 0.6100(4) 0.0707(18) Uani 1 1 d . . .
H30A H 1.2586 0.5378 0.6562 0.085 Uiso 1 1 calc R . .
C31 C 1.0509(6) 0.1731(3) 0.4870(3) 0.0560(15) Uani 1 1 d . . .
C32 C 0.8779(8) 0.0839(4) 0.5147(4) 0.080(2) Uani 1 1 d . . .
H32A H 0.9444 0.0459 0.5316 0.096 Uiso 1 1 calc R . .
H32B H 0.8488 0.0745 0.4653 0.096 Uiso 1 1 calc R . .
C33 C 0.7547(8) 0.0841(5) 0.5569(4) 0.101(3) Uani 1 1 d . . .
H33A H 0.7086 0.0370 0.5527 0.152 Uiso 1 1 calc R . .
H33B H 0.6902 0.1220 0.5397 0.152 Uiso 1 1 calc R . .
H33C H 0.7852 0.0934 0.6056 0.152 Uiso 1 1 calc R . .

loop_
_atom_site_aniso_label
_atom_site_aniso_U_11
_atom_site_aniso_U_22
_atom_site_aniso_U_33
_atom_site_aniso_U_23
_atom_site_aniso_U_13
_atom_site_aniso_U_12
Zn1 0.0449(4) 0.0485(4) 0.0432(4) -0.0030(3) 0.0057(3) 0.0008(3)
N1 0.048(3) 0.048(3) 0.041(2) -0.005(2) 0.004(2) -0.002(2)
N2 0.046(3) 0.051(3) 0.042(2) -0.002(2) 0.005(2) 0.001(2)
N3 0.046(3) 0.048(3) 0.044(3) 0.001(2) 0.006(2) 0.003(2)
N4 0.053(3) 0.055(3) 0.038(3) 0.005(2) 0.008(2) 0.001(2)
N5 0.042(3) 0.054(3) 0.052(3) -0.001(2) 0.006(2) 0.004(2)
N6 0.052(3) 0.048(3) 0.042(3) -0.006(2) 0.006(2) 0.002(2)
S1 0.0525(9) 0.0559(9) 0.0576(9) -0.0042(7) 0.0153(7) -0.0012(7)
S2 0.148(2) 0.0663(13) 0.1104(17) -0.0158(12) 0.0760(16) 0.0051(13)
O1 0.063(2) 0.051(2) 0.051(2) -0.0024(19) 0.014(2) -0.005(2)
B1 0.054(4) 0.059(4) 0.044(4) -0.004(3) 0.013(3) 0.007(3)
C1 0.076(4) 0.055(4) 0.044(3) -0.001(3) 0.009(3) -0.012(3)
C2 0.090(5) 0.041(4) 0.059(4) 0.006(3) 0.001(4) 0.003(3)
C3 0.067(4) 0.044(3) 0.042(3) 0.000(3) 0.000(3) 0.008(3)
C4 0.123(7) 0.080(5) 0.090(6) 0.014(4) 0.061(5) 0.003(5)
C5 0.062(4) 0.053(4) 0.048(3) 0.000(3) -0.013(3) 0.012(3)
C6 0.086(5) 0.048(4) 0.079(5) 0.003(3) -0.003(4) 0.020(4)
C7 0.109(7) 0.068(5) 0.093(6) 0.000(4) -0.011(5) 0.028(5)
C8 0.092(6) 0.106(7) 0.085(6) 0.000(5) 0.003(5) 0.044(5)
C9 0.075(5) 0.097(6) 0.095(6) 0.015(5) 0.011(4) 0.023(5)
C10 0.075(5) 0.063(4) 0.068(4) 0.006(3) -0.009(4) 0.013(4)
C11 0.048(3) 0.058(4) 0.063(4) 0.005(3) 0.010(3) 0.004(3)
C12 0.042(3) 0.073(4) 0.065(4) 0.004(3) -0.007(3) 0.001(3)
C13 0.048(3) 0.048(3) 0.051(3) 0.001(3) -0.003(3) -0.005(3)
C14 0.055(4) 0.100(6) 0.093(5) 0.002(5) 0.021(4) 0.012(4)
C15 0.049(3) 0.050(4) 0.054(4) 0.000(3) -0.009(3) 0.004(3)
C16 0.074(5) 0.075(5) 0.064(4) 0.005(4) -0.025(4) -0.012(4)
C17 0.115(7) 0.064(5) 0.079(6) -0.002(4) -0.038(5) -0.004(5)
C18 0.118(7) 0.095(6) 0.058(5) -0.009(4) -0.022(5) 0.028(6)
C19 0.078(5) 0.106(6) 0.055(4) 0.000(4) -0.002(4) 0.015(5)
C20 0.061(4) 0.084(5) 0.056(4) -0.008(3) -0.007(3) 0.005(3)
C21 0.068(4) 0.051(4) 0.044(3) -0.004(3) 0.003(3) 0.010(3)
C22 0.071(4) 0.049(4) 0.061(4) -0.008(3) 0.002(3) 0.000(3)
C23 0.052(3) 0.045(3) 0.054(3) 0.001(3) -0.006(3) 0.003(3)
C24 0.092(5) 0.063(4) 0.073(4) -0.016(4) 0.017(4) 0.013(4)
C25 0.052(3) 0.038(3) 0.057(4) 0.003(3) -0.002(3) 0.003(3)
C26 0.058(4) 0.047(4) 0.068(4) 0.005(3) 0.008(3) 0.004(3)
C27 0.067(4) 0.067(4) 0.068(4) 0.014(4) 0.014(4) 0.014(4)
C28 0.063(4) 0.075(5) 0.099(6) 0.028(5) 0.023(4) 0.004(4)
C29 0.059(4) 0.081(5) 0.105(6) 0.020(5) 0.001(4) -0.014(4)
C30 0.069(4) 0.061(4) 0.081(5) 0.000(4) 0.000(4) -0.010(4)
C31 0.065(4) 0.059(4) 0.047(3) 0.000(3) 0.021(3) 0.000(3)
C32 0.098(5) 0.058(4) 0.088(5) -0.010(4) 0.029(4) -0.020(4)
C33 0.107(6) 0.089(6) 0.108(7) 0.026(5) 0.017(5) -0.014(5)

loop_
_atom_type_symbol
_atom_type_description
_atom_type_scat_dispersion_real
_atom_type_scat_dispersion_imag
_atom_type_scat_source
C C 0.0033 0.0016 'International Tables Vol C Tables 4.2.6.8 and 6.1.1.4'
H H 0.0000 0.0000 'International Tables Vol C Tables 4.2.6.8 and 6.1.1.4'
B B 0.0013 0.0007 'International Tables Vol C Tables 4.2.6.8 and 6.1.1.4'
N N 0.0061 0.0033 'International Tables Vol C Tables 4.2.6.8 and 6.1.1.4'
O O 0.0106 0.0060 'International Tables Vol C Tables 4.2.6.8 and 6.1.1.4'
S S 0.1246 0.1234 'International Tables Vol C Tables 4.2.6.8 and 6.1.1.4'
Zn Zn 0.2839 1.4301 'International Tables Vol C Tables 4.2.6.8 and 6.1.1.4'

loop_
_geom_angle_atom_site_label_1
_geom_angle_atom_site_label_2
_geom_angle_atom_site_label_3
_geom_angle
_geom_angle_site_symmetry_1
_geom_angle_site_symmetry_3
_geom_angle_publ_flag
N2 Zn1 N1 94.38(18) . . ?
N2 Zn1 N3 91.92(17) . . ?
N1 Zn1 N3 91.54(17) . . ?
N2 Zn1 S1 127.22(13) . . ?
N1 Zn1 S1 123.31(14) . . ?
N3 Zn1 S1 119.23(13) . . ?
C3 N1 N4 107.2(4) . . ?
C3 N1 Zn1 138.9(4) . . ?
N4 N1 Zn1 111.7(3) . . ?
C13 N2 N5 106.1(4) . . ?
C13 N2 Zn1 141.6(4) . . ?
N5 N2 Zn1 112.3(3) . . ?
C23 N3 N6 106.4(4) . . ?
C23 N3 Zn1 141.3(4) . . ?
N6 N3 Zn1 112.2(3) . . ?
C1 N4 N1 109.0(5) . . ?
C1 N4 B1 130.5(5) . . ?
N1 N4 B1 120.4(4) . . ?
C11 N5 N2 109.4(5) . . ?
C11 N5 B1 129.5(5) . . ?
N2 N5 B1 121.0(4) . . ?
C21 N6 N3 110.7(5) . . ?
C21 N6 B1 128.3(5) . . ?
N3 N6 B1 120.9(4) . . ?
C31 S1 Zn1 96.02(19) . . ?
C31 O1 C32 119.1(5) . . ?
N5 B1 N6 108.5(5) . . ?
N5 B1 N4 108.6(5) . . ?
N6 B1 N4 109.7(5) . . ?
N4 C1 C2 107.2(5) . . ?
N4 C1 C4 122.0(6) . . ?
C2 C1 C4 130.7(6) . . ?
C1 C2 C3 108.0(5) . . ?
N1 C3 C2 108.6(5) . . ?
N1 C3 C5 122.9(5) . . ?
C2 C3 C5 128.5(5) . . ?
C6 C5 C10 117.5(6) . . ?
C6 C5 C3 120.3(6) . . ?
C10 C5 C3 122.2(6) . . ?
C7 C6 C5 120.6(7) . . ?
C8 C7 C6 121.5(8) . . ?
C7 C8 C9 119.6(8) . . ?
C8 C9 C10 119.8(8) . . ?
C9 C10 C5 121.0(7) . . ?
C12 C11 N5 108.4(5) . . ?
C12 C11 C14 129.8(6) . . ?
N5 C11 C14 121.8(6) . . ?
C11 C12 C13 106.3(5) . . ?
N2 C13 C12 109.8(5) . . ?
N2 C13 C15 123.2(5) . . ?
C12 C13 C15 127.0(5) . . ?
C20 C15 C16 118.7(6) . . ?
C20 C15 C13 123.4(5) . . ?
C16 C15 C13 117.9(6) . . ?
C15 C16 C17 119.4(7) . . ?
C18 C17 C16 120.7(7) . . ?
C17 C18 C19 120.3(8) . . ?
C18 C19 C20 119.4(8) . . ?
C19 C20 C15 121.4(7) . . ?
N6 C21 C22 106.7(5) . . ?
N6 C21 C24 124.2(6) . . ?
C22 C21 C24 129.1(6) . . ?
C21 C22 C23 107.1(5) . . ?
N3 C23 C22 109.1(5) . . ?
N3 C23 C25 123.4(5) . . ?
C22 C23 C25 127.4(5) . . ?
C26 C25 C30 118.0(6) . . ?
C26 C25 C23 121.9(5) . . ?
C30 C25 C23 119.9(6) . . ?
C25 C26 C27 121.2(6) . . ?
C28 C27 C26 120.2(7) . . ?
C27 C28 C29 119.3(7) . . ?
C30 C29 C28 121.0(7) . . ?
C29 C30 C25 120.3(7) . . ?
O1 C31 S2 124.9(5) . . ?
O1 C31 S1 111.0(4) . . ?
S2 C31 S1 124.1(4) . . ?
O1 C32 C33 106.3(6) . . ?

loop_
_geom_bond_atom_site_label_1
_geom_bond_atom_site_label_2
_geom_bond_distance
_geom_bond_site_symmetry_2
_geom_bond_publ_flag
Zn1 N2 2.045(4) . ?
Zn1 N1 2.046(4) . ?
Zn1 N3 2.062(4) . ?
Zn1 S1 2.2605(16) . ?
N1 C3 1.324(7) . ?
N1 N4 1.377(6) . ?
N2 C13 1.350(7) . ?
N2 N5 1.367(6) . ?
N3 C23 1.347(7) . ?
N3 N6 1.357(6) . ?
N4 C1 1.344(7) . ?
N4 B1 1.549(8) . ?
N5 C11 1.360(7) . ?
N5 B1 1.535(8) . ?
N6 C21 1.347(7) . ?
N6 B1 1.549(8) . ?
S1 C31 1.718(6) . ?
S2 C31 1.630(6) . ?
O1 C31 1.335(6) . ?
O1 C32 1.446(7) . ?
C1 C2 1.353(8) . ?
C1 C4 1.501(9) . ?
C2 C3 1.375(8) . ?
C3 C5 1.456(8) . ?
C5 C6 1.382(8) . ?
C5 C10 1.390(9) . ?
C6 C7 1.361(9) . ?
C7 C8 1.350(11) . ?
C8 C9 1.369(11) . ?
C9 C10 1.376(9) . ?
C11 C12 1.354(8) . ?
C11 C14 1.512(8) . ?
C12 C13 1.387(8) . ?
C13 C15 1.471(8) . ?
C15 C20 1.381(9) . ?
C15 C16 1.386(8) . ?
C16 C17 1.392(10) . ?
C17 C18 1.360(11) . ?
C18 C19 1.371(11) . ?
C19 C20 1.376(9) . ?
C21 C22 1.370(8) . ?
C21 C24 1.485(8) . ?
C22 C23 1.380(8) . ?
C23 C25 1.470(8) . ?
C25 C26 1.369(8) . ?
C25 C30 1.399(8) . ?
C26 C27 1.386(8) . ?
C27 C28 1.361(9) . ?
C28 C29 1.373(10) . ?
C29 C30 1.367(9) . ?
C32 C33 1.477(9) . ?
